data_7208817
loop_
_publ_author_name
'Yu, Yang'
'Ma, Jian-Ping'
'Dong, Yu-Bin'

_publ_section_title
;
 Luminescent humidity sensors based on porous Ln3+-MOFs
;
_journal_issue 21
_journal_name_full CrystEngComm
_journal_page_first 7157
_journal_paper_doi 10.1039/c2ce26210j
_journal_volume 14
_journal_year 2012
_chemical_formula_sum 'C11 H11 Eu N3 O9'
_chemical_formula_weight 481.19
_chemical_name_systematic
;
?
;
_space_group_IT_number 14
_symmetry_cell_setting monoclinic
_symmetry_space_group_name_Hall '-P 2ybc'
_symmetry_space_group_name_H-M 'P 1 21/c 1'
_atom_sites_solution_hydrogens geom
_atom_sites_solution_primary direct
_atom_sites_solution_secondary difmap
_audit_creation_method SHELXL-97
_cell_angle_alpha 90.00
_cell_angle_beta 90.870(3)
_cell_angle_gamma 90.00
_cell_formula_units_Z 4
_cell_length_a 8.2862(17)
_cell_length_b 14.865(3)
_cell_length_c 11.559(2)
_cell_measurement_reflns_used 1736
_cell_measurement_temperature 298(2)
_cell_measurement_theta_max 25.893
_cell_measurement_theta_min 2.232
_cell_volume 1423.6(5)
_computing_cell_refinement 'Bruker SMART'
_computing_data_collection 'Bruker SMART'
_computing_data_reduction 'Bruker SAINT'
_computing_molecular_graphics 'Bruker SHELXTL'
_computing_publication_material 'Bruker SHELXTL'
_computing_structure_refinement 'SHELXL-97 (Sheldrick, 1997)'
_computing_structure_solution 'SHELXS-97 (Sheldrick, 1990)'
_diffrn_ambient_temperature 298(2)
_diffrn_measured_fraction_theta_full 0.999
_diffrn_measured_fraction_theta_max 0.999
_diffrn_measurement_device_type 'CCD area detector'
_diffrn_measurement_method 'phi and omega scans'
_diffrn_radiation_monochromator graphite
_diffrn_radiation_source 'fine-focus sealed tube'
_diffrn_radiation_type MoK\a
_diffrn_radiation_wavelength 0.71073
_diffrn_reflns_av_R_equivalents 0.0481
_diffrn_reflns_av_sigmaI/netI 0.0588
_diffrn_reflns_limit_h_max 10
_diffrn_reflns_limit_h_min -9
_diffrn_reflns_limit_k_max 18
_diffrn_reflns_limit_k_min -8
_diffrn_reflns_limit_l_max 14
_diffrn_reflns_limit_l_min -14
_diffrn_reflns_number 7315
_diffrn_reflns_theta_full 25.50
_diffrn_reflns_theta_max 25.50
_diffrn_reflns_theta_min 2.23
_exptl_absorpt_coefficient_mu 4.463
_exptl_absorpt_correction_T_max 0.8777
_exptl_absorpt_correction_T_min 0.3293
_exptl_absorpt_correction_type multi-scan
_exptl_absorpt_process_details sadsabs
_exptl_crystal_colour colourless
_exptl_crystal_density_diffrn 2.245
_exptl_crystal_density_method 'not measured'
_exptl_crystal_description needle
_exptl_crystal_F_000 932
_exptl_crystal_size_max 0.32
_exptl_crystal_size_mid 0.06
_exptl_crystal_size_min 0.03
_refine_diff_density_max 1.017
_refine_diff_density_min -1.609
_refine_diff_density_rms 0.171
_refine_ls_extinction_method none
_refine_ls_goodness_of_fit_ref 1.057
_refine_ls_hydrogen_treatment constr
_refine_ls_matrix_type full
_refine_ls_number_parameters 217
_refine_ls_number_reflns 2638
_refine_ls_number_restraints 0
_refine_ls_restrained_S_all 1.057
_refine_ls_R_factor_all 0.0498
_refine_ls_R_factor_gt 0.0402
_refine_ls_shift/su_max 0.000
_refine_ls_shift/su_mean 0.000
_refine_ls_structure_factor_coef Fsqd
_refine_ls_weighting_details 'calc w=1/[\s^2^(Fo^2^)+(0.0261P)^2^+4.0067P] where P=(Fo^2^+2Fc^2^)/3'
_refine_ls_weighting_scheme calc
_refine_ls_wR_factor_gt 0.0782
_refine_ls_wR_factor_ref 0.0818
_reflns_number_gt 2279
_reflns_number_total 2638
_reflns_threshold_expression >2sigma(I)
_cod_data_source_file c2ce26210j.txt
_cod_data_source_block 2
_cod_depositor_comments
;
The following automatic conversions were performed:

'_symmetry_cell_setting' value 'Monoclinic' changed to 'monoclinic'
according to /home/saulius/struct/CIF-dictionaries/cif_core.dic
dictionary named 'cif_core.dic' version 2.4.2 from 2011-04-26.

Automatic conversion script
Id: cif_fix_values 1891 2012-01-12 08:04:46Z andrius 
;
_cod_original_cell_volume 1423.7(5)
_cod_original_sg_symbol_H-M P2(1)/c
_cod_database_code 7208817

loop_
_symmetry_equiv_pos_as_xyz
'x, y, z'
'-x, y+1/2, -z+1/2'
'-x, -y, -z'
'x, -y-1/2, z-1/2'

loop_
_atom_site_label
_atom_site_type_symbol
_atom_site_fract_x
_atom_site_fract_y
_atom_site_fract_z
_atom_site_U_iso_or_equiv
_atom_site_adp_type
_atom_site_occupancy
_atom_site_symmetry_multiplicity
_atom_site_calc_flag
_atom_site_refinement_flags
C1 C -0.2370(10) 0.3672(5) -0.2151(6) 0.0349(19) Uani 1 1 d .
H1 H -0.2348 0.4124 -0.2707 0.042 Uiso 1 1 calc R
C2 C -0.1440(9) 0.3776(5) -0.1148(6) 0.0268(17) Uani 1 1 d .
H2 H -0.0793 0.4282 -0.1046 0.032 Uiso 1 1 calc R
C3 C -0.1489(8) 0.3121(5) -0.0310(5) 0.0200(15) Uani 1 1 d .
C4 C -0.2442(9) 0.2377(5) -0.0511(6) 0.0294(18) Uani 1 1 d .
H4 H -0.2487 0.1915 0.0030 0.035 Uiso 1 1 calc R
C5 C -0.3332(9) 0.2329(5) -0.1532(7) 0.0325(19) Uani 1 1 d .
H5 H -0.3995 0.1833 -0.1653 0.039 Uiso 1 1 calc R
C6 C -0.0622(8) 0.3205(5) 0.0810(6) 0.0180(15) Uani 1 1 d .
C7 C -0.0078(8) 0.3754(4) 0.2538(5) 0.0186(15) Uani 1 1 d .
C8 C 0.0709(8) 0.2944(4) 0.2385(5) 0.0140(14) Uani 1 1 d .
C9 C -0.0360(8) 0.4349(5) 0.3536(6) 0.0207(16) Uani 1 1 d .
C10 C 0.1786(7) 0.2389(4) 0.3152(5) 0.0143(14) Uani 1 1 d .
C11 C 0.5252(8) -0.0019(5) 0.0627(6) 0.0238(16) Uani 1 1 d .
Eu1 Eu 0.21980(4) 0.13185(2) 0.06767(3) 0.01300(12) Uani 1 1 d .
N1 N 0.0356(6) 0.2603(4) 0.1304(4) 0.0155(12) Uani 1 1 d .
N2 N -0.0888(7) 0.3909(4) 0.1518(4) 0.0204(13) Uani 1 1 d .
H2A H -0.1466 0.4374 0.1356 0.024 Uiso 1 1 calc R
N3 N -0.3285(8) 0.2958(5) -0.2347(5) 0.0323(16) Uani 1 1 d .
O1 O 0.2252(5) 0.1664(3) 0.2702(4) 0.0194(10) Uani 1 1 d .
O2 O 0.2174(6) 0.2644(3) 0.4140(4) 0.0214(11) Uani 1 1 d .
O3 O 0.0043(6) 0.4103(3) 0.4527(4) 0.0238(11) Uani 1 1 d .
O4 O -0.1076(7) 0.5078(3) 0.3294(4) 0.0347(14) Uani 1 1 d .
O5 O 0.4398(6) 0.2352(3) 0.0980(4) 0.0308(13) Uani 1 1 d .
H5A H 0.4162 0.2906 0.0918 0.046 Uiso 1 1 d R
H5B H 0.5097 0.2213 0.1488 0.046 Uiso 1 1 d R
O6 O 0.6456(6) -0.0514(4) 0.0872(4) 0.0324(13) Uani 1 1 d .
O7 O 0.4478(7) 0.0425(4) 0.1338(4) 0.0380(14) Uani 1 1 d .
O8 O 0.6943(7) 0.5273(3) 0.0846(4) 0.0397(15) Uani 1 1 d .
H8A H 0.7288 0.5668 0.1316 0.060 Uiso 1 1 d R
H8B H 0.6779 0.5448 0.0155 0.060 Uiso 1 1 d R
O9 O 0.4201(8) 0.4246(4) 0.1448(5) 0.0512(17) Uani 1 1 d .
H9A H 0.5029 0.4553 0.1282 0.077 Uiso 1 1 d R
H9B H 0.3821 0.4302 0.2118 0.077 Uiso 1 1 d R

loop_
_atom_site_aniso_label
_atom_site_aniso_U_11
_atom_site_aniso_U_22
_atom_site_aniso_U_33
_atom_site_aniso_U_23
_atom_site_aniso_U_13
_atom_site_aniso_U_12
C1 0.045(5) 0.035(5) 0.024(4) 0.008(4) -0.014(4) 0.013(4)
C2 0.028(4) 0.025(4) 0.027(4) 0.001(3) -0.005(3) 0.008(3)
C3 0.017(4) 0.030(4) 0.013(3) -0.007(3) -0.003(3) 0.006(3)
C4 0.030(4) 0.029(4) 0.030(4) 0.003(3) -0.006(3) 0.001(3)
C5 0.029(4) 0.036(5) 0.032(4) -0.003(4) -0.013(4) -0.007(4)
C6 0.016(4) 0.023(4) 0.015(3) 0.000(3) -0.001(3) 0.003(3)
C7 0.029(4) 0.018(4) 0.009(3) -0.003(3) -0.008(3) 0.002(3)
C8 0.019(4) 0.012(3) 0.010(3) 0.002(3) -0.003(3) -0.001(3)
C9 0.022(4) 0.019(4) 0.021(4) -0.006(3) -0.005(3) 0.006(3)
C10 0.014(3) 0.014(3) 0.015(4) 0.002(3) 0.003(3) 0.001(3)
C11 0.021(4) 0.016(4) 0.034(4) 0.001(3) 0.002(3) -0.001(3)
Eu1 0.01760(19) 0.01139(18) 0.00996(17) -0.00026(14) -0.00146(12) 0.00162(14)
N1 0.018(3) 0.021(3) 0.008(3) -0.005(2) -0.002(2) 0.004(2)
N2 0.028(3) 0.018(3) 0.015(3) -0.005(2) -0.005(2) 0.008(3)
N3 0.032(4) 0.042(4) 0.023(3) -0.008(3) -0.012(3) 0.011(3)
O1 0.027(3) 0.016(2) 0.015(2) -0.002(2) -0.006(2) 0.009(2)
O2 0.030(3) 0.018(3) 0.017(3) -0.007(2) -0.006(2) 0.007(2)
O3 0.034(3) 0.022(3) 0.016(2) -0.002(2) -0.003(2) 0.009(2)
O4 0.056(4) 0.029(3) 0.019(3) -0.009(2) -0.013(2) 0.028(3)
O5 0.027(3) 0.034(3) 0.031(3) 0.014(2) -0.016(2) -0.008(2)
O6 0.030(3) 0.044(3) 0.023(3) -0.003(2) -0.007(2) 0.020(3)
O7 0.041(3) 0.051(4) 0.022(3) -0.008(3) -0.008(2) 0.029(3)
O8 0.059(4) 0.028(3) 0.032(3) -0.005(2) -0.019(3) 0.007(3)
O9 0.070(5) 0.043(4) 0.041(4) -0.007(3) -0.011(3) -0.009(3)

loop_
_atom_type_symbol
_atom_type_description
_atom_type_scat_dispersion_real
_atom_type_scat_dispersion_imag
_atom_type_scat_source
C C 0.0033 0.0016 'International Tables Vol C Tables 4.2.6.8 and 6.1.1.4'
H H 0.0000 0.0000 'International Tables Vol C Tables 4.2.6.8 and 6.1.1.4'
N N 0.0061 0.0033 'International Tables Vol C Tables 4.2.6.8 and 6.1.1.4'
O O 0.0106 0.0060 'International Tables Vol C Tables 4.2.6.8 and 6.1.1.4'
Eu Eu -0.1578 3.6682 'International Tables Vol C Tables 4.2.6.8 and 6.1.1.4'

loop_
_geom_angle_atom_site_label_1
_geom_angle_atom_site_label_2
_geom_angle_atom_site_label_3
_geom_angle
_geom_angle_site_symmetry_1
_geom_angle_site_symmetry_3
N3 C1 C2 122.8(7) . .
N3 C1 H1 118.6 . .
C2 C1 H1 118.6 . .
C3 C2 C1 119.1(7) . .
C3 C2 H2 120.4 . .
C1 C2 H2 120.4 . .
C2 C3 C4 118.3(6) . .
C2 C3 C6 122.6(6) . .
C4 C3 C6 119.1(6) . .
C3 C4 C5 118.8(7) . .
C3 C4 H4 120.6 . .
C5 C4 H4 120.6 . .
N3 C5 C4 123.2(7) . .
N3 C5 H5 118.4 . .
C4 C5 H5 118.4 . .
N1 C6 N2 111.4(5) . .
N1 C6 C3 127.2(6) . .
N2 C6 C3 121.1(6) . .
N2 C7 C8 105.3(5) . .
N2 C7 C9 119.5(6) . .
C8 C7 C9 134.7(6) . .
N1 C8 C7 110.0(5) . .
N1 C8 C10 116.9(5) . .
C7 C8 C10 133.1(6) . .
O3 C9 O4 125.0(6) . .
O3 C9 C7 120.1(6) . .
O4 C9 C7 114.9(6) . .
O2 C10 O1 124.4(6) . .
O2 C10 C8 121.4(6) . .
O1 C10 C8 114.2(5) . .
O7 C11 O6 125.0(6) . .
O7 C11 C11 118.7(8) . 3_655
O6 C11 C11 116.4(8) . 3_655
O7 C11 Eu1 165.9(5) . 3_655
O6 C11 Eu1 40.9(3) . 3_655
C11 C11 Eu1 75.5(5) 3_655 3_655
O3 Eu1 O2 75.18(15) 4_565 4_565
O3 Eu1 O4 76.86(16) 4_565 2_545
O2 Eu1 O4 151.96(16) 4_565 2_545
O3 Eu1 O1 128.79(16) 4_565 .
O2 Eu1 O1 126.64(15) 4_565 .
O4 Eu1 O1 71.39(16) 2_545 .
O3 Eu1 O5 147.05(16) 4_565 .
O2 Eu1 O5 71.87(15) 4_565 .
O4 Eu1 O5 136.06(16) 2_545 .
O1 Eu1 O5 73.62(16) . .
O3 Eu1 O7 128.93(18) 4_565 .
O2 Eu1 O7 126.54(18) 4_565 .
O4 Eu1 O7 74.19(19) 2_545 .
O1 Eu1 O7 78.84(15) . .
O5 Eu1 O7 73.68(19) . .
O3 Eu1 O6 78.55(17) 4_565 3_655
O2 Eu1 O6 76.45(17) 4_565 3_655
O4 Eu1 O6 99.97(19) 2_545 3_655
O1 Eu1 O6 145.18(15) . 3_655
O5 Eu1 O6 93.78(18) . 3_655
O7 Eu1 O6 66.41(16) . 3_655
O3 Eu1 N1 84.59(17) 4_565 .
O2 Eu1 N1 74.10(16) 4_565 .
O4 Eu1 N1 101.33(19) 2_545 .
O1 Eu1 N1 64.21(15) . .
O5 Eu1 N1 86.32(17) . .
O7 Eu1 N1 141.78(16) . .
O6 Eu1 N1 148.95(16) 3_655 .
O3 Eu1 C11 94.29(17) 4_565 3_655
O2 Eu1 C11 92.18(17) 4_565 3_655
O4 Eu1 C11 91.89(19) 2_545 3_655
O1 Eu1 C11 125.29(16) . 3_655
O5 Eu1 C11 87.16(17) . 3_655
O7 Eu1 C11 46.47(17) . 3_655
O6 Eu1 C11 19.93(16) 3_655 3_655
N1 Eu1 C11 166.08(17) . 3_655
C6 N1 C8 105.2(5) . .
C6 N1 Eu1 138.0(4) . .
C8 N1 Eu1 114.4(4) . .
C6 N2 C7 108.1(5) . .
C6 N2 H2A 126.0 . .
C7 N2 H2A 126.0 . .
C1 N3 C5 117.8(6) . .
C10 O1 Eu1 125.8(4) . .
C10 O2 Eu1 153.4(4) . 4_566
C9 O3 Eu1 144.0(5) . 4_566
C9 O4 Eu1 137.4(4) . 2
Eu1 O5 H5A 115.7 . .
Eu1 O5 H5B 117.1 . .
H5A O5 H5B 116.7 . .
C11 O6 Eu1 119.2(4) . 3_655
C11 O7 Eu1 119.4(4) . .
H8A O8 H8B 116.0 . .
H9A O9 H9B 117.9 . .

loop_
_geom_bond_atom_site_label_1
_geom_bond_atom_site_label_2
_geom_bond_distance
_geom_bond_site_symmetry_2
C1 N3 1.322(10) .
C1 C2 1.391(10) .
C1 H1 0.9300 .
C2 C3 1.374(10) .
C2 H2 0.9300 .
C3 C4 1.377(10) .
C3 C6 1.477(8) .
C4 C5 1.384(9) .
C4 H4 0.9300 .
C5 N3 1.327(10) .
C5 H5 0.9300 .
C6 N1 1.331(8) .
C6 N2 1.348(8) .
C7 N2 1.367(7) .
C7 C8 1.382(9) .
C7 C9 1.475(9) .
C8 N1 1.376(7) .
C8 C10 1.496(8) .
C9 O3 1.243(8) .
C9 O4 1.265(8) .
C10 O2 1.241(7) .
C10 O1 1.260(7) .
C11 O7 1.241(8) .
C11 O6 1.269(8) .
C11 C11 1.503(14) 3_655
C11 Eu1 3.250(7) 3_655
Eu1 O3 2.297(4) 4_565
Eu1 O2 2.352(4) 4_565
Eu1 O4 2.390(5) 2_545
Eu1 O1 2.397(4) .
Eu1 O5 2.406(5) .
Eu1 O7 2.424(5) .
Eu1 O6 2.437(5) 3_655
Eu1 N1 2.556(5) .
Eu1 C11 3.250(7) 3_655
N2 H2A 0.8600 .
O2 Eu1 2.352(4) 4_566
O3 Eu1 2.297(4) 4_566
O4 Eu1 2.390(5) 2
O5 H5A 0.8496 .
O5 H5B 0.8444 .
O6 Eu1 2.437(5) 3_655
O8 H8A 0.8459 .
O8 H8B 0.8490 .
O9 H9A 0.8477 .
O9 H9B 0.8454 .

loop_
_geom_hbond_atom_site_label_D
_geom_hbond_atom_site_label_H
_geom_hbond_atom_site_label_A
_geom_hbond_distance_DH
_geom_hbond_distance_HA
_geom_hbond_distance_DA
_geom_hbond_angle_DHA
_geom_hbond_site_symmetry_A
N2 H2A O8 0.86 1.96 2.811(7) 169.3 1_455
O9 H9B O6 0.85 2.35 3.174(8) 163.7 2_655
O5 H5B N3 0.84 1.90 2.744(7) 173.5 4_666
O8 H8B O9 0.85 2.06 2.892(7) 165.5 3_665
O8 H8A O1 0.85 1.90 2.739(7) 170.5 2_655
O5 H5A O9 0.85 2.08 2.871(7) 154.1 .
O9 H9A O8 0.85 1.99 2.833(9) 178.3 .

loop_
_geom_torsion_atom_site_label_1
_geom_torsion_atom_site_label_2
_geom_torsion_atom_site_label_3
_geom_torsion_atom_site_label_4
_geom_torsion
_geom_torsion_site_symmetry_1
_geom_torsion_site_symmetry_4
N3 C1 C2 C3 -1.3(12) . .
C1 C2 C3 C4 1.2(10) . .
C1 C2 C3 C6 -176.0(7) . .
C2 C3 C4 C5 -1.3(11) . .
C6 C3 C4 C5 175.9(7) . .
C3 C4 C5 N3 1.7(12) . .
C2 C3 C6 N1 -129.7(8) . .
C4 C3 C6 N1 53.1(10) . .
C2 C3 C6 N2 57.0(10) . .
C4 C3 C6 N2 -120.2(8) . .
N2 C7 C8 N1 -1.3(7) . .
C9 C7 C8 N1 169.1(7) . .
N2 C7 C8 C10 -179.6(7) . .
C9 C7 C8 C10 -9.2(13) . .
N2 C7 C9 O3 162.6(6) . .
C8 C7 C9 O3 -6.8(12) . .
N2 C7 C9 O4 -14.8(10) . .
C8 C7 C9 O4 175.8(7) . .
N1 C8 C10 O2 179.8(6) . .
C7 C8 C10 O2 -2.0(11) . .
N1 C8 C10 O1 0.3(8) . .
C7 C8 C10 O1 178.5(7) . .
N2 C6 N1 C8 0.7(7) . .
C3 C6 N1 C8 -173.2(7) . .
N2 C6 N1 Eu1 -159.6(5) . .
C3 C6 N1 Eu1 26.5(11) . .
C7 C8 N1 C6 0.4(7) . .
C10 C8 N1 C6 179.1(6) . .
C7 C8 N1 Eu1 166.1(4) . .
C10 C8 N1 Eu1 -15.3(7) . .
O3 Eu1 N1 C6 -46.5(7) 4_565 .
O2 Eu1 N1 C6 29.6(6) 4_565 .
O4 Eu1 N1 C6 -122.0(7) 2_545 .
O1 Eu1 N1 C6 175.3(7) . .
O5 Eu1 N1 C6 101.7(7) . .
O7 Eu1 N1 C6 159.3(6) . .
O6 Eu1 N1 C6 10.5(8) 3_655 .
C11 Eu1 N1 C6 39.5(11) 3_655 .
O3 Eu1 N1 C8 154.4(4) 4_565 .
O2 Eu1 N1 C8 -129.5(5) 4_565 .
O4 Eu1 N1 C8 79.0(4) 2_545 .
O1 Eu1 N1 C8 16.3(4) . .
O5 Eu1 N1 C8 -57.3(4) . .
O7 Eu1 N1 C8 0.2(6) . .
O6 Eu1 N1 C8 -148.5(4) 3_655 .
C11 Eu1 N1 C8 -119.5(7) 3_655 .
N1 C6 N2 C7 -1.5(8) . .
C3 C6 N2 C7 172.8(6) . .
C8 C7 N2 C6 1.7(7) . .
C9 C7 N2 C6 -170.5(6) . .
C2 C1 N3 C5 1.6(12) . .
C4 C5 N3 C1 -1.8(12) . .
O2 C10 O1 Eu1 -161.5(5) . .
C8 C10 O1 Eu1 17.9(8) . .
O3 Eu1 O1 C10 -77.6(5) 4_565 .
O2 Eu1 O1 C10 23.2(6) 4_565 .
O4 Eu1 O1 C10 -132.3(5) 2_545 .
O5 Eu1 O1 C10 74.7(5) . .
O7 Eu1 O1 C10 150.8(5) . .
O6 Eu1 O1 C10 147.1(5) 3_655 .
N1 Eu1 O1 C10 -19.2(5) . .
C11 Eu1 O1 C10 149.0(5) 3_655 .
O1 C10 O2 Eu1 176.4(6) . 4_566
C8 C10 O2 Eu1 -3.0(14) . 4_566
O4 C9 O3 Eu1 -122.0(8) . 4_566
C7 C9 O3 Eu1 60.9(11) . 4_566
O3 C9 O4 Eu1 -4.2(12) . 2
C7 C9 O4 Eu1 173.0(5) . 2
O7 C11 O6 Eu1 -179.6(6) . 3_655
C11 C11 O6 Eu1 0.5(10) 3_655 3_655
O6 C11 O7 Eu1 -179.5(5) . .
C11 C11 O7 Eu1 0.3(11) 3_655 .
Eu1 C11 O7 Eu1 179.4(18) 3_655 .
O3 Eu1 O7 C11 50.4(6) 4_565 .
O2 Eu1 O7 C11 -50.5(6) 4_565 .
O4 Eu1 O7 C11 108.2(6) 2_545 .
O1 Eu1 O7 C11 -178.2(6) . .
O5 Eu1 O7 C11 -102.1(6) . .
O6 Eu1 O7 C11 -0.4(5) 3_655 .
N1 Eu1 O7 C11 -163.5(5) . .
C11 Eu1 O7 C11 -0.2(6) 3_655 .
